data_2103125
loop_
_publ_author_name
'Slouf, Miroslav'
'Holy, Antonin'
'Petricek, Vaclav'
'Cisarova, Ivana'

_publ_contact_author_address
;
Institute of Macromolecular Chemistry
Heyrovskeho namesti 2
16206 Praha 6 - Brevnov
Czech Republic
;
_publ_contact_author_email slouf@imc.cas.cz
_publ_contact_author_fax '+420(2) 35357981'
_publ_contact_author_name 'Miroslav Slouf'
_publ_contact_author_phone '+420(2) 20403291'
_publ_section_title
;
Charge density study of
hydrogen-[(2,4-diaminopyrimidin-1-io)methyl]phosphonate
monohydrate
;
_journal_date_accepted 2002-03-01
_journal_date_recd_electronic 2001-10-29
_journal_issue 1
_journal_name_full 'Acta Crystallographica, Section B'
_journal_page_first 519
_journal_page_last 529
_journal_paper_category FA
_journal_paper_doi 10.1107/S0108768102004020
_journal_volume 58
_journal_year 2002
_chemical_formula_moiety 'C5 H9 N4 O3 P, H2 O'
_chemical_formula_sum 'C5 H11 N4 O4 P'
_chemical_formula_weight 222.15
_chemical_name_common
;
 hydrogen-[(2,4-diaminopyrimidin-1-io)methyl]phosphonate
 monohydrate
;
_chemical_name_systematic
;
 hydrogen-[(2,4-diaminopyrimidin-1-io)methyl]phosphonate
 monohydrate
;
_space_group_IT_number 14
_symmetry_cell_setting monoclinic
_symmetry_space_group_name_Hall '-P 2yn'
_symmetry_space_group_name_H-M 'P 1 21/n 1'
_atom_sites_solution_hydrogens geom
_atom_sites_solution_primary direct
_atom_sites_solution_secondary difmap
_audit_creation_method JANA2000
_cell_angle_alpha 90.00
_cell_angle_beta 97.203(2)
_cell_angle_gamma 90.00
_cell_formula_units_Z 4
_cell_length_a 5.8389(2)
_cell_length_b 19.3579(5)
_cell_length_c 8.0338(3)
_cell_measurement_reflns_used 21482
_cell_measurement_temperature 105.00(10)
_cell_measurement_theta_max 50
_cell_measurement_theta_min 1
_cell_volume 900.88(5)
_computing_cell_refinement 'HKL Scalepack (Otwinowski & Minor 1997)'
_computing_data_collection 'COLLECT (Nonius BV, 1997-2000)'
_computing_data_reduction 'HKL Denzo and Scalepack (Otwinowski & Minor 1997)'
_computing_molecular_graphics 'ORTEP-3 for Windows (Farrugia, 1997)'
_computing_publication_material 'JANA2000 (Petricek & Dusek, 2000)'
_computing_structure_refinement 'JANA2000 (Petricek & Dusek, 2000)'
_computing_structure_solution 'SHELXS-97 (Sheldrick, 1997)'
_diffrn_ambient_temperature 105.00(10)
_diffrn_detector_area_resol_mean 9.1
_diffrn_measured_fraction_theta_full 0.969
_diffrn_measured_fraction_theta_max 0.969
_diffrn_measurement_device_type 'Nonius KappaCCD'
_diffrn_measurement_method 'CCD rotation scans'
_diffrn_radiation_monochromator graphite
_diffrn_radiation_source 'fine-focus sealed tube'
_diffrn_radiation_type MoK\a
_diffrn_radiation_wavelength 0.71069
_diffrn_reflns_av_R_equivalents 0.037
_diffrn_reflns_av_sigmaI/netI 0.038
_diffrn_reflns_limit_h_max 12
_diffrn_reflns_limit_h_min 0
_diffrn_reflns_limit_k_max 42
_diffrn_reflns_limit_k_min 0
_diffrn_reflns_limit_l_max 16
_diffrn_reflns_limit_l_min -17
_diffrn_reflns_number 34544
_diffrn_reflns_theta_full 50.52
_diffrn_reflns_theta_max 50.52
_diffrn_reflns_theta_min 3.31
_exptl_absorpt_coefficient_mu 0.303
_exptl_absorpt_correction_type none
_exptl_crystal_colour 'translucent colourless'
_exptl_crystal_density_diffrn 1.638
_exptl_crystal_density_method 'not measured'
_exptl_crystal_description prism
_exptl_crystal_F_000 464
_exptl_crystal_size_max 0.3
_exptl_crystal_size_mid 0.2
_exptl_crystal_size_min 0.2
_refine_diff_density_max 0.93
_refine_diff_density_min -1.25
_refine_ls_extinction_coef 0.026(2)
_refine_ls_extinction_method isotropic
_refine_ls_goodness_of_fit_obs 1.58
_refine_ls_goodness_of_fit_ref 1.37
_refine_ls_hydrogen_treatment mixed
_refine_ls_matrix_type full
_refine_ls_number_parameters 368
_refine_ls_number_reflns 9362
_refine_ls_number_restraints 0
_refine_ls_R_factor_all 0.0741
_refine_ls_R_factor_gt 0.0329
_refine_ls_shift/su_max 0.0028
_refine_ls_shift/su_mean 0.0001
_refine_ls_structure_factor_coef F
_refine_ls_weighting_details w=1/\s^2^(F)
_refine_ls_weighting_scheme sigma
_refine_ls_wR_factor_gt 0.0235
_refine_ls_wR_factor_ref 0.0215
_reflns_number_gt 6076
_reflns_number_total 9362
_reflns_threshold_expression >3sigma(I)
_cod_data_source_file lc0047.cif
_cod_original_sg_symbol_H-M P21/n
_cod_database_code 2103125

loop_
_symmetry_equiv_pos_site_id
_symmetry_equiv_pos_as_xyz
1 x,y,z
2 1/2-x,1/2+y,1/2-z
3 -x,-y,-z
4 1/2+x,1/2-y,1/2+z

loop_
_atom_site_label
_atom_site_fract_x
_atom_site_fract_y
_atom_site_fract_z
_atom_site_U_iso_or_equiv
_atom_site_adp_type
_atom_site_occupancy
_atom_site_type_symbol
P1 0.200373(17) 0.250975(5) 0.793413(13) 0.01040(3) Uani 1 P
O1 0.12354(7) 0.17748(2) 0.80948(6) 0.01541(11) Uani 1 O
O2 0.13278(8) 0.28505(2) 0.62532(6) 0.01534(10) Uani 1 O
O3 0.46994(8) 0.25944(3) 0.83675(6) 0.01438(11) Uani 1 O
N1 0.05339(9) 0.37694(3) 0.89726(5) 0.01121(9) Uani 1 N
C2 0.22777(9) 0.42402(2) 0.93384(5) 0.01069(9) Uani 1 C
N2 0.41445(10) 0.40775(3) 1.03948(7) 0.01451(11) Uani 1 N
N3 0.21824(10) 0.48739(3) 0.86660(6) 0.01156(9) Uani 1 N
C4 0.03274(9) 0.50591(3) 0.75930(6) 0.01183(10) Uani 1 C
N4 0.02685(8) 0.56820(3) 0.68987(7) 0.01606(11) Uani 1 N
C5 -0.15870(9) 0.45986(3) 0.72092(6) 0.01350(10) Uani 1 C
C6 -0.13942(8) 0.39624(3) 0.79033(6) 0.01277(10) Uani 1 C
C7 0.07225(8) 0.30393(2) 0.94846(6) 0.01199(10) Uani 1 C
O4 -0.12231(8) 0.10517(3) 1.02510(6) 0.01841(11) Uani 1 O
H21 0.533339 0.446907 1.066205 0.029(3) Uiso 1 H
H22 0.431189 0.362999 1.109759 0.032(3) Uiso 1 H
H41 -0.117712 0.580518 0.607738 0.031(3) Uiso 1 H
H42 0.164629 0.601913 0.708183 0.028(3) Uiso 1 H
H5 -0.311782 0.474452 0.639752 0.041(2) Uiso 1 H
H6 -0.270379 0.356977 0.769913 0.036(2) Uiso 1 H
H71 0.170591 0.29812 1.071509 0.037(2) Uiso 1 H
H72 -0.101545 0.284708 0.952404 0.039(2) Uiso 1 H
H3 0.532744 0.239634 0.958281 0.049(3) Uiso 1 H
H401 -0.198478 0.144498 1.065917 0.027(2) Uiso 1 H
H402 -0.027646 0.130343 0.95666 0.036(3) Uiso 1 H

loop_
_atom_site_aniso_label
_atom_site_aniso_U_11
_atom_site_aniso_U_22
_atom_site_aniso_U_33
_atom_site_aniso_U_12
_atom_site_aniso_U_13
_atom_site_aniso_U_23
_atom_site_aniso_type_symbol
P1 0.01082(5) 0.01008(5) 0.00995(5) -0.00046(4) -0.00014(3) -0.00108(4) P
O1 0.01614(18) 0.00995(15) 0.0200(2) -0.00174(13) 0.00190(15) -0.00286(14) O
O2 0.01754(19) 0.01864(18) 0.00898(17) 0.00142(14) -0.00175(14) 0.00006(14) O
O3 0.01050(18) 0.01894(19) 0.01321(19) -0.00094(14) -0.00037(15) 0.00092(15) O
N1 0.01043(17) 0.00935(15) 0.01357(15) -0.00144(14) 0.00035(15) -0.00062(13) N
C2 0.01009(17) 0.00936(15) 0.01209(16) -0.00090(13) -0.00075(15) -0.00011(13) C
N2 0.0129(2) 0.01159(16) 0.0173(2) -0.00210(15) -0.00470(18) 0.00251(16) N
N3 0.01123(17) 0.00949(15) 0.01319(15) -0.00132(14) -0.00150(16) 0.00083(13) N
C4 0.01170(17) 0.01065(16) 0.01261(16) -0.00030(15) -0.00057(15) 0.00085(14) C
N4 0.01500(19) 0.01264(17) 0.0194(2) -0.00105(15) -0.00227(17) 0.00470(15) N
C5 0.01125(17) 0.01253(17) 0.01581(17) -0.00080(15) -0.00192(15) 0.00013(14) C
C6 0.01047(17) 0.01171(16) 0.01547(17) -0.00177(14) -0.00102(16) -0.00110(14) C
C7 0.01423(18) 0.01000(15) 0.01208(18) -0.00172(13) 0.00296(15) -0.00068(13) C
O4 0.01739(17) 0.0175(2) 0.01999(18) -0.00082(15) 0.0010(2) -0.00015(16) O

loop_
_atom_type_symbol
_atom_type_description
_atom_type_scat_dispersion_real
_atom_type_scat_dispersion_imag
_atom_type_scat_source
P P 0.1023 0.0942 'International Tables Vol C Tables 4.2.6.8 and 6.1.1.4'
O O 0.0106 0.0060 'International Tables Vol C Tables 4.2.6.8 and 6.1.1.4'
N N 0.0061 0.0033 'International Tables Vol C Tables 4.2.6.8 and 6.1.1.4'
C C 0.0033 0.0016 'International Tables Vol C Tables 4.2.6.8 and 6.1.1.4'
H H 0.0000 0.0000 'International Tables Vol C Tables 4.2.6.8 and 6.1.1.4'

loop_
_geom_angle_atom_site_label_1
_geom_angle_atom_site_label_2
_geom_angle_atom_site_label_3
_geom_angle
O1 P1 O2 116.30(2)
O1 P1 O3 112.33(2)
O1 P1 C7 108.53(2)
O2 P1 O3 107.08(3)
O2 P1 C7 106.19(2)
O3 P1 C7 105.75(2)
C2 N1 C6 118.67(4)
C2 N1 C7 123.43(4)
C6 N1 C7 117.43(4)
N1 C2 N2 120.38(4)
N1 C2 N3 122.05(4)
N2 C2 N3 117.57(5)
C2 N2 H21 115.73
C2 N2 H22 124.10
H21 N2 H22 119.19
C2 N3 C4 119.47(5)
N3 C4 N4 119.18(5)
N3 C4 C5 121.05(5)
N4 C4 C5 119.76(4)
C4 N4 H41 117.04
C4 N4 H42 122.41
H41 N4 H42 120.37
C4 C5 C6 117.13(4)
C4 C5 H5 122.24
C6 C5 H5 120.63
N1 C6 C5 121.56(5)
N1 C6 H6 114.37
C5 C6 H6 124.07
P1 C7 N1 111.57(3)
P1 C7 H71 110.18
P1 C7 H72 106.83
N1 C7 H71 111.50
N1 C7 H72 107.45
H71 C7 H72 109.15
H401 O4 H402 96.76

loop_
_geom_bond_atom_site_label_1
_geom_bond_atom_site_label_2
_geom_bond_distance
P1 O1 1.5022(4)
P1 O2 1.5103(5)
P1 O3 1.5774(5)
P1 C7 1.8427(5)
O3 H3 1.070
N1 C2 1.3706(7)
N1 C6 1.3793(7)
N1 C7 1.4723(7)
C2 N2 1.3326(7)
C2 N3 1.3387(7)
N2 H21 1.032
N2 H22 1.032
N3 C4 1.3455(7)
C4 N4 1.3272(7)
C4 C5 1.4328(7)
N4 H41 1.032
N4 H42 1.032
C5 C6 1.3507(7)
C5 H5 1.076
C6 H6 1.076
C7 H71 1.085
C7 H72 1.085
O4 H401 0.960
O4 H402 0.960

loop_
_geom_hbond_atom_site_label_D
_geom_hbond_atom_site_label_H
_geom_hbond_atom_site_label_A
_geom_hbond_site_symmetry_A
_geom_hbond_distance_DH
_geom_hbond_distance_HA
_geom_hbond_distance_DA
_geom_hbond_angle_DHA
N2 H21 N3 3_667 1.032 1.954 2.9804(7) 172.9
N2 H22 O1 4_555 1.032 2.000 2.8729(7) 140.6
N4 H41 O4 2_456 1.032 1.807 2.8374(7) 176.3
N4 H42 O1 2_556 1.032 1.932 2.9392(7) 164.4
O3 H3 O2 4_555 1.070 1.474 2.5431(7) 176.3
O4 H401 O2 4_455 0.960 1.782 2.7383(8) 173.6
O4 H402 O1 . 0.960 1.809 2.7648(7) 173.6
